data_7160713
loop_
_publ_author_name
'Sonawane, Sachin C.'
'Kaur, Bhupinder'
'Arya, Hanshika'
'Gourkhede, Rani'
'Balakrishna, Maravanji S.'

_publ_section_title
;
 Ru<sup>II</sup>-amidobis(phosphine) catalyzed alkylation of indole and
 epoxide opening followed by &#x3b1;-alkylation through alcohol oxidation.
;
_journal_issue 37
_journal_name_full 'Organic &amp; biomolecular chemistry'
_journal_page_first 8570
_journal_page_last 8579
_journal_paper_doi 10.1039/d5ob00937e
_journal_volume 23
_journal_year 2025
_chemical_formula_moiety 'C47 H36 Cl N3 O P2 Ru, C H2 Cl2, [+ solvents]'
_chemical_formula_sum 'C48 H38 Cl3 N3 O P2 Ru'
_chemical_formula_weight 942.17
_space_group_crystal_system monoclinic
_space_group_IT_number 15
_space_group_name_Hall '-C 2yc'
_space_group_name_H-M_alt 'C 1 2/c 1'
_atom_sites_solution_hydrogens geom
_audit_creation_date 2025-07-22
_audit_creation_method
;
Olex2 1.5
(compiled 2025.04.05 svn.rf049d14d for OlexSys, GUI svn.r7224)
;
_audit_update_record
;
2025-07-23 deposited with the CCDC.	2025-08-29 downloaded from the CCDC.
;
_cell_angle_alpha 90
_cell_angle_beta 108.705(6)
_cell_angle_gamma 90
_cell_formula_units_Z 8
_cell_length_a 27.8316(15)
_cell_length_b 18.4858(8)
_cell_length_c 19.7674(10)
_cell_measurement_reflns_used 5007
_cell_measurement_temperature 293(2)
_cell_measurement_theta_max 72.5230
_cell_measurement_theta_min 2.9040
_cell_volume 9633.0(9)
_computing_cell_refinement 'CrysAlisPro 1.171.39.46 (Rigaku OD, 2018)'
_computing_data_collection 'CrysAlisPro 1.171.39.46 (Rigaku OD, 2018)'
_computing_data_reduction 'CrysAlisPro 1.171.39.46 (Rigaku OD, 2018)'
_computing_molecular_graphics 'Olex2 1.5 (Dolomanov et al., 2009)'
_computing_publication_material 'Olex2 1.5 (Dolomanov et al., 2009)'
_computing_structure_refinement 'SHELXL 2018/3 (Sheldrick, 2015)'
_computing_structure_solution 'ShelXT (Sheldrick, 2015)'
_diffrn_ambient_temperature 293(2)
_diffrn_detector_type 'Rigaku Saturn724+'
_diffrn_measured_fraction_theta_full 0.996
_diffrn_measured_fraction_theta_max 0.983
_diffrn_measurement_details
;
List of Runs (angles in degrees, time in seconds):

  # Type    Start    End  Width  t~exp~   \w     \q     \k     \f   Frames
#--------------------------------------------------------------------------
  1  \w   -149.00 -29.00   1.00    6.00    -- -101.00   0.00-108.00  120
  2  \w    -30.00  58.00   1.00    6.00    --  -32.00   0.00-108.00   88
  3  \w   -115.00 -22.00   1.00    6.00    -- -101.00  72.00   0.00   93
  4  \w   -135.00 -11.00   1.00    6.00    -- -101.00  72.00-180.00  124
  5  \w   -191.00 -67.00   1.00    6.00    -- -101.00 -72.00  72.00  124
  6  \w   -191.00 -67.00   1.00    6.00    -- -101.00 -72.00  36.00  124
  7  \w   -135.00 -21.00   1.00    6.00    -- -101.00  72.00-144.00  114
  8  \w    -87.00   2.00   1.00    6.00    --  -32.00 -72.00 -72.00   89
  9  \w   -135.00 -11.00   1.00    6.00    -- -101.00  72.00 144.00  124
 10  \w    -66.00  22.00   1.00    6.00    --  -32.00  72.00 108.00   88
 11  \w   -182.00 -85.00   1.00    6.00    -- -101.00 -72.00-108.00   97
 12  \w   -115.00 -13.00   1.00    6.00    -- -101.00  72.00 -72.00  102
 13  \w    -78.00 -20.00   1.00    6.00    --  -32.00 -72.00  72.00   58
 14  \w   -109.00 -48.00   1.00    6.00    -- -101.00  72.00 108.00   61
 15  \w   -191.00 -68.00   1.00    6.00    -- -101.00 -72.00   0.00  123
 16  \w    -27.00  43.00   1.00    6.00    --  -32.00  72.00-180.00   70
 17  \w   -127.00 -49.00   1.00    6.00    -- -101.00  43.00-180.00   78
;
_diffrn_measurement_device 'abstract diffractometer'
_diffrn_measurement_device_type 'dtrek-CrysAlisPro-abstract goniometer imported rigaku-d*trek images'
_diffrn_measurement_method '\w scans'
_diffrn_measurement_specimen_support 'Mitegen 50um'
_diffrn_radiation_type CuK\a
_diffrn_radiation_wavelength 1.54184
_diffrn_reflns_av_R_equivalents 0.3449
_diffrn_reflns_av_unetI/netI 0.1840
_diffrn_reflns_Laue_measured_fraction_full 0.996
_diffrn_reflns_Laue_measured_fraction_max 0.983
_diffrn_reflns_limit_h_max 33
_diffrn_reflns_limit_h_min -33
_diffrn_reflns_limit_k_max 18
_diffrn_reflns_limit_k_min -21
_diffrn_reflns_limit_l_max 24
_diffrn_reflns_limit_l_min -24
_diffrn_reflns_number 57040
_diffrn_reflns_point_group_measured_fraction_full 0.996
_diffrn_reflns_point_group_measured_fraction_max 0.983
_diffrn_reflns_theta_full 67.684
_diffrn_reflns_theta_max 73.079
_diffrn_reflns_theta_min 2.920
_exptl_absorpt_coefficient_mu 5.078
_exptl_absorpt_correction_T_max 1.00000
_exptl_absorpt_correction_T_min 0.11093
_exptl_absorpt_correction_type multi-scan
_exptl_absorpt_process_details
;
CrysAlisPro 1.171.39.46 (Rigaku Oxford Diffraction, 2018)
Empirical absorption correction using spherical harmonics,
 implemented in SCALE3 ABSPACK scaling algorithm.
;
_exptl_crystal_colour 'clear dark brown'
_exptl_crystal_colour_lustre clear
_exptl_crystal_colour_modifier dark
_exptl_crystal_colour_primary brown
_exptl_crystal_density_diffrn 1.299
_exptl_crystal_description block
_exptl_crystal_F_000 3840
_exptl_crystal_size_max 0.086
_exptl_crystal_size_mid 0.065
_exptl_crystal_size_min 0.043
_refine_diff_density_max 2.765
_refine_diff_density_min -2.665
_refine_diff_density_rms 0.199
_refine_ls_extinction_method none
_refine_ls_goodness_of_fit_ref 0.999
_refine_ls_hydrogen_treatment constr
_refine_ls_matrix_type full
_refine_ls_number_parameters 523
_refine_ls_number_reflns 9476
_refine_ls_number_restraints 0
_refine_ls_restrained_S_all 0.999
_refine_ls_R_factor_all 0.1767
_refine_ls_R_factor_gt 0.1211
_refine_ls_shift/su_max 0.001
_refine_ls_shift/su_mean 0.000
_refine_ls_structure_factor_coef Fsqd
_refine_ls_weighting_details 'w=1/[\s^2^(Fo^2^)+(0.2000P)^2^] where P=(Fo^2^+2Fc^2^)/3'
_refine_ls_weighting_scheme calc
_refine_ls_wR_factor_gt 0.2954
_refine_ls_wR_factor_ref 0.3620
_reflns_Friedel_coverage 0.000
_reflns_number_gt 4963
_reflns_number_total 9476
_reflns_threshold_expression 'I > 2\s(I)'
_cod_data_source_file d5ob00937e2.cif
_cod_data_source_block '[PNP-Ru]'
_cod_depositor_comments 'Adding full bibliography for 7160713.cif.'
_cod_database_code 7160713
_shelx_shelxl_version_number 2018/3
_shelx_space_group_comment
;
The symmetry employed for this shelxl refinement is uniquely defined
by the following loop, which should always be used as a source of
symmetry information in preference to the above space-group names.
They are only intended as comments.
;
_shelx_estimated_absorpt_t_max 0.811
_shelx_estimated_absorpt_t_min 0.669
_olex2_refinement_description
;
1.a Secondary CH2 refined with riding coordinates:
 C48(H48A,H48B)
1.b Aromatic/amide H refined with riding coordinates:
 C33(H33), C41(H41), C44(H44), C24(H24), C38(H38), C15(H15), C21(H21),
 C36(H36), C46(H46), C16(H16), C6(H6), C47(H47), C9(H9), C3(H3), C13(H13),
 C17(H17), C34(H34), C12(H12), C5(H5), C4(H4), C11(H11), C19(H19), C40(H40),
 C39(H39), C27(H27), C18(H18), C31(H31), C45(H45), C37(H37), C35(H35), C10(H10),
  C28(H28), C30(H30), C23(H23), C29(H29), C22(H22)
;
_smtbx_masks_void_probe_radius 1.2
_smtbx_masks_void_truncation_radius 1.2
_olex2_submission_special_instructions 'No special instructions were received'
_oxdiff_exptl_absorpt_empirical_details
;
Empirical correction (ABSPACK) includes:
- Absorption correction using spherical harmonics
- Frame scaling
- Detector area scaling
;
_oxdiff_exptl_absorpt_empirical_full_max 6.056
_oxdiff_exptl_absorpt_empirical_full_min 0.273

loop_
_space_group_symop_operation_xyz
'x, y, z'
'-x, y, -z+1/2'
'x+1/2, y+1/2, z'
'-x+1/2, y+1/2, -z+1/2'
'-x, -y, -z'
'x, -y, z-1/2'
'-x+1/2, -y+1/2, -z'
'x+1/2, -y+1/2, z-1/2'

loop_
_atom_site_label
_atom_site_type_symbol
_atom_site_fract_x
_atom_site_fract_y
_atom_site_fract_z
_atom_site_U_iso_or_equiv
_atom_site_adp_type
_atom_site_occupancy
_atom_site_site_symmetry_order
_atom_site_calc_flag
_atom_site_refinement_flags_posn
_atom_site_refinement_flags_adp
_atom_site_refinement_flags_occupancy
_atom_site_disorder_assembly
_atom_site_disorder_group
Ru1 Ru 0.70673(3) 0.43146(4) 0.58954(4) 0.0340(3) Uani 1 1 d . . . . .
Cl1 Cl 0.78986(9) 0.37068(13) 0.64279(13) 0.0404(6) Uani 1 1 d . . . . .
P1 P 0.62756(10) 0.46914(14) 0.53949(14) 0.0368(6) Uani 1 1 d . . . . .
P2 P 0.74626(10) 0.53908(14) 0.62788(15) 0.0394(6) Uani 1 1 d . . . . .
N2 N 0.7161(3) 0.4053(5) 0.4926(4) 0.0354(18) Uani 1 1 d . . . . .
O1 O 0.7178(3) 0.4074(5) 0.8025(4) 0.053(2) Uani 1 1 d . . . . .
N1 N 0.6888(3) 0.4436(5) 0.6854(5) 0.0371(19) Uani 1 1 d . . . . .
N3 N 0.6816(3) 0.3242(4) 0.5736(5) 0.040(2) Uani 1 1 d . . . . .
Cl2 Cl 0.9374(3) 0.3248(5) 0.7819(8) 0.326(9) Uani 1 1 d . . . . .
C42 C 0.6834(4) 0.2910(5) 0.5139(5) 0.034(2) Uani 1 1 d . . . . .
C43 C 0.7011(4) 0.3381(5) 0.4670(6) 0.039(2) Uani 1 1 d . . . . .
C33 C 0.5744(4) 0.6015(7) 0.5090(7) 0.051(3) Uani 1 1 d . . . . .
H33 H 0.555249 0.584257 0.536429 0.061 Uiso 1 1 calc R U . . .
C25 C 0.6011(4) 0.4577(6) 0.6114(6) 0.043(3) Uani 1 1 d . . . . .
C41 C 0.6701(4) 0.2184(6) 0.4997(6) 0.047(3) Uani 1 1 d . . . . .
H41 H 0.669401 0.197108 0.456795 0.056 Uiso 1 1 calc R U . . .
C20 C 0.6365(4) 0.4452(6) 0.6802(6) 0.040(3) Uani 1 1 d . . . . .
C2 C 0.7765(4) 0.4681(6) 0.7609(6) 0.044(3) Uani 1 1 d . . . . .
C26 C 0.5885(4) 0.4135(6) 0.4665(6) 0.044(3) Uani 1 1 d . . . . .
C44 C 0.7020(4) 0.3138(6) 0.3987(6) 0.043(3) Uani 1 1 d . . . . .
H44 H 0.690916 0.267623 0.382263 0.052 Uiso 1 1 calc R U . . .
C1 C 0.7243(4) 0.4360(5) 0.7490(7) 0.041(3) Uani 1 1 d . . . . .
C24 C 0.5489(4) 0.4632(7) 0.6016(7) 0.052(3) Uani 1 1 d . . . . .
H24 H 0.525905 0.471026 0.556334 0.062 Uiso 1 1 calc R U . . .
C14 C 0.7177(4) 0.6222(6) 0.6520(6) 0.045(3) Uani 1 1 d . . . . .
C38 C 0.6685(4) 0.2832(6) 0.6226(6) 0.044(3) Uani 1 1 d . . . . .
H38 H 0.667833 0.304681 0.664845 0.053 Uiso 1 1 calc R U . . .
C32 C 0.6115(4) 0.5601(6) 0.4999(6) 0.043(3) Uani 1 1 d . . . . .
C8 C 0.7874(4) 0.5767(6) 0.5806(7) 0.044(3) Uani 1 1 d . . . . .
C15 C 0.7448(5) 0.6861(6) 0.6681(6) 0.048(3) Uani 1 1 d . . . . .
H15 H 0.777224 0.687964 0.664305 0.058 Uiso 1 1 calc R U . . .
C21 C 0.6171(4) 0.4404(7) 0.7353(7) 0.053(3) Uani 1 1 d . . . . .
H21 H 0.639294 0.432542 0.781161 0.064 Uiso 1 1 calc R U . . .
C36 C 0.6312(5) 0.6537(6) 0.4284(7) 0.054(3) Uani 1 1 d . . . . .
H36 H 0.650522 0.670595 0.401017 0.065 Uiso 1 1 calc R U . . .
C46 C 0.7355(5) 0.4283(7) 0.3828(7) 0.054(3) Uani 1 1 d . . . . .
H46 H 0.746841 0.460689 0.355248 0.065 Uiso 1 1 calc R U . . .
C16 C 0.7256(5) 0.7460(7) 0.6893(7) 0.062(3) Uani 1 1 d . . . . .
H16 H 0.745420 0.787444 0.701107 0.075 Uiso 1 1 calc R U . . .
C6 C 0.8377(5) 0.5518(6) 0.7433(6) 0.051(3) Uani 1 1 d . . . . .
H6 H 0.845919 0.586753 0.715013 0.061 Uiso 1 1 calc R U . . .
C47 C 0.7343(4) 0.4487(6) 0.4507(6) 0.039(2) Uani 1 1 d . . . . .
H47 H 0.746649 0.494168 0.467998 0.047 Uiso 1 1 calc R U . . .
C9 C 0.8317(4) 0.5397(7) 0.5818(7) 0.050(3) Uani 1 1 d . . . . .
H9 H 0.840861 0.497596 0.608503 0.060 Uiso 1 1 calc R U . . .
C3 C 0.8120(4) 0.4511(6) 0.8269(6) 0.046(3) Uani 1 1 d . . . . .
H3 H 0.803783 0.417208 0.856156 0.055 Uiso 1 1 calc R U . . .
C13 C 0.7727(4) 0.6365(6) 0.5338(6) 0.048(3) Uani 1 1 d . . . . .
H13 H 0.742257 0.660239 0.528654 0.058 Uiso 1 1 calc R U . . .
C17 C 0.6779(5) 0.7468(7) 0.6936(7) 0.059(3) Uani 1 1 d . . . . .
H17 H 0.664609 0.788541 0.707020 0.071 Uiso 1 1 calc R U . . .
C34 C 0.5642(4) 0.6689(7) 0.4786(7) 0.057(3) Uani 1 1 d . . . . .
H34 H 0.538385 0.696986 0.485284 0.068 Uiso 1 1 calc R U . . .
C12 C 0.8037(6) 0.6592(7) 0.4959(7) 0.063(4) Uani 1 1 d . . . . .
H12 H 0.793993 0.699450 0.466447 0.075 Uiso 1 1 calc R U . . .
C7 C 0.7901(4) 0.5179(6) 0.7175(6) 0.044(2) Uani 1 1 d . . . . .
C5 C 0.8726(5) 0.5356(6) 0.8082(7) 0.052(3) Uani 1 1 d . . . . .
H5 H 0.904010 0.558542 0.823858 0.063 Uiso 1 1 calc R U . . .
C4 C 0.8592(5) 0.4837(7) 0.8495(7) 0.058(3) Uani 1 1 d . . . . .
H4 H 0.882413 0.470575 0.893290 0.070 Uiso 1 1 calc R U . . .
C11 C 0.8479(5) 0.6255(8) 0.4998(7) 0.064(4) Uani 1 1 d . . . . .
H11 H 0.868180 0.642330 0.473796 0.077 Uiso 1 1 calc R U . . .
C19 C 0.6692(4) 0.6216(7) 0.6565(6) 0.052(3) Uani 1 1 d . . . . .
H19 H 0.650140 0.579364 0.645310 0.063 Uiso 1 1 calc R U . . .
C40 C 0.6579(4) 0.1787(6) 0.5519(7) 0.053(3) Uani 1 1 d . . . . .
H40 H 0.650660 0.129543 0.545422 0.063 Uiso 1 1 calc R U . . .
C39 C 0.6566(5) 0.2120(6) 0.6114(7) 0.055(3) Uani 1 1 d . . . . .
H39 H 0.647336 0.185985 0.645610 0.066 Uiso 1 1 calc R U . . .
C27 C 0.5618(4) 0.3540(6) 0.4794(7) 0.051(3) Uani 1 1 d . . . . .
H27 H 0.561855 0.344022 0.525608 0.061 Uiso 1 1 calc R U . . .
C18 C 0.6486(5) 0.6818(7) 0.6770(6) 0.052(3) Uani 1 1 d . . . . .
H18 H 0.615919 0.680379 0.680100 0.063 Uiso 1 1 calc R U . . .
C31 C 0.5868(5) 0.4267(7) 0.3967(7) 0.053(3) Uani 1 1 d . . . . .
H31 H 0.604412 0.466245 0.387531 0.064 Uiso 1 1 calc R U . . .
C45 C 0.7199(5) 0.3609(6) 0.3577(6) 0.050(3) Uani 1 1 d . . . . .
H45 H 0.721222 0.346528 0.313214 0.060 Uiso 1 1 calc R U . . .
C37 C 0.6404(4) 0.5873(6) 0.4603(7) 0.050(3) Uani 1 1 d . . . . .
H37 H 0.666883 0.559473 0.455362 0.061 Uiso 1 1 calc R U . . .
C35 C 0.5928(5) 0.6946(7) 0.4378(8) 0.068(4) Uani 1 1 d . . . . .
H35 H 0.585877 0.740003 0.416605 0.081 Uiso 1 1 calc R U . . .
C10 C 0.8617(5) 0.5655(7) 0.5435(8) 0.060(3) Uani 1 1 d . . . . .
H10 H 0.891973 0.541877 0.547171 0.072 Uiso 1 1 calc R U . . .
C28 C 0.5348(6) 0.3093(8) 0.4226(7) 0.072(4) Uani 1 1 d . . . . .
H28 H 0.518049 0.268717 0.431676 0.086 Uiso 1 1 calc R U . . .
C30 C 0.5596(5) 0.3823(8) 0.3392(6) 0.066(4) Uani 1 1 d . . . . .
H30 H 0.559400 0.391269 0.292860 0.079 Uiso 1 1 calc R U . . .
C23 C 0.5321(5) 0.4567(8) 0.6604(8) 0.064(4) Uani 1 1 d . . . . .
H23 H 0.497709 0.459311 0.654795 0.077 Uiso 1 1 calc R U . . .
C29 C 0.5328(6) 0.3243(9) 0.3550(8) 0.078(4) Uani 1 1 d . . . . .
H29 H 0.513087 0.295413 0.317990 0.094 Uiso 1 1 calc R U . . .
C22 C 0.5665(5) 0.4466(8) 0.7260(8) 0.065(4) Uani 1 1 d . . . . .
H22 H 0.555390 0.443847 0.765604 0.078 Uiso 1 1 calc R U . . .
C48 C 0.9313(13) 0.420(3) 0.7263(14) 0.41(4) Uani 1 1 d . . . . .
H48A H 0.899306 0.444188 0.720562 0.490 Uiso 1 1 calc R U . . .
H48B H 0.959094 0.452829 0.748895 0.490 Uiso 1 1 calc R U . . .
Cl3 Cl 0.9344(4) 0.3901(10) 0.6522(6) 0.295(7) Uani 1 1 d . . . . .

loop_
_atom_site_aniso_label
_atom_site_aniso_U_11
_atom_site_aniso_U_22
_atom_site_aniso_U_33
_atom_site_aniso_U_23
_atom_site_aniso_U_13
_atom_site_aniso_U_12
Ru1 0.0368(5) 0.0367(5) 0.0320(5) -0.0010(3) 0.0158(4) 0.0011(3)
Cl1 0.0422(13) 0.0445(14) 0.0356(14) -0.0025(10) 0.0139(11) 0.0067(9)
P1 0.0374(14) 0.0402(15) 0.0330(15) -0.0018(11) 0.0117(12) 0.0026(10)
P2 0.0443(15) 0.0405(15) 0.0337(15) -0.0018(11) 0.0129(12) 0.0002(11)
N2 0.031(4) 0.040(5) 0.036(5) 0.004(4) 0.011(4) 0.000(3)
O1 0.061(5) 0.060(5) 0.045(5) 0.007(4) 0.027(4) -0.001(4)
N1 0.031(4) 0.048(5) 0.027(5) -0.007(4) 0.001(4) -0.005(3)
N3 0.047(5) 0.029(4) 0.052(6) 0.000(4) 0.028(4) -0.015(3)
Cl2 0.121(6) 0.218(9) 0.67(3) 0.238(13) 0.177(10) 0.095(6)
C42 0.041(5) 0.049(6) 0.015(5) 0.001(4) 0.013(4) 0.003(4)
C43 0.034(5) 0.042(6) 0.043(7) -0.010(5) 0.014(5) -0.001(4)
C33 0.046(6) 0.050(7) 0.053(8) 0.005(5) 0.012(6) 0.009(5)
C25 0.024(5) 0.068(7) 0.035(6) -0.004(5) 0.010(5) 0.014(4)
C41 0.065(7) 0.039(6) 0.045(7) -0.010(5) 0.030(6) -0.012(5)
C20 0.045(6) 0.052(6) 0.043(7) 0.005(5) 0.041(6) 0.015(4)
C2 0.039(6) 0.037(6) 0.056(7) -0.015(5) 0.016(5) -0.001(4)
C26 0.054(7) 0.055(7) 0.031(6) 0.002(5) 0.024(5) 0.003(5)
C44 0.055(7) 0.050(7) 0.030(6) 0.000(5) 0.021(5) -0.005(5)
C1 0.044(6) 0.029(5) 0.057(8) 0.009(5) 0.024(6) 0.004(4)
C24 0.039(6) 0.068(8) 0.050(8) 0.002(6) 0.016(6) 0.004(5)
C14 0.046(6) 0.044(6) 0.046(7) 0.000(5) 0.015(5) 0.004(4)
C38 0.052(6) 0.045(6) 0.041(7) -0.001(5) 0.021(5) 0.003(5)
C32 0.036(6) 0.057(7) 0.037(7) -0.006(5) 0.013(5) -0.005(4)
C8 0.035(6) 0.042(6) 0.051(7) -0.007(5) 0.007(5) -0.010(4)
C15 0.051(7) 0.057(7) 0.031(6) 0.002(5) 0.006(5) 0.005(5)
C21 0.041(6) 0.080(9) 0.043(7) 0.012(6) 0.019(6) 0.015(5)
C36 0.055(7) 0.052(7) 0.056(8) 0.020(6) 0.018(6) 0.011(5)
C46 0.067(8) 0.062(8) 0.043(7) -0.002(6) 0.032(7) 0.000(6)
C16 0.087(10) 0.047(7) 0.056(8) -0.019(6) 0.027(8) -0.004(6)
C6 0.063(8) 0.055(7) 0.038(7) 0.009(5) 0.021(6) 0.012(5)
C47 0.046(6) 0.039(6) 0.041(6) 0.002(4) 0.026(5) 0.002(4)
C9 0.047(6) 0.065(8) 0.049(7) -0.011(6) 0.029(6) 0.000(5)
C3 0.048(7) 0.054(7) 0.040(7) -0.001(5) 0.018(6) 0.011(5)
C13 0.058(7) 0.050(7) 0.038(7) 0.004(5) 0.018(6) 0.000(5)
C17 0.076(9) 0.046(7) 0.057(8) -0.010(6) 0.024(7) 0.013(6)
C34 0.041(6) 0.063(8) 0.057(8) 0.000(6) 0.003(6) 0.008(5)
C12 0.102(11) 0.054(8) 0.037(7) 0.004(6) 0.029(7) -0.016(7)
C7 0.048(6) 0.040(6) 0.047(7) -0.001(5) 0.022(5) 0.005(4)
C5 0.063(8) 0.046(7) 0.049(8) -0.004(5) 0.017(6) 0.003(5)
C4 0.058(8) 0.073(9) 0.039(7) -0.004(6) 0.011(6) 0.008(6)
C11 0.078(9) 0.078(10) 0.047(8) -0.007(7) 0.037(7) -0.029(7)
C19 0.052(7) 0.065(8) 0.034(7) -0.017(5) 0.004(5) 0.005(5)
C40 0.057(7) 0.045(7) 0.060(8) -0.004(6) 0.024(6) -0.009(5)
C39 0.073(8) 0.048(7) 0.054(8) 0.002(6) 0.034(7) -0.013(6)
C27 0.060(7) 0.050(7) 0.043(7) -0.001(5) 0.019(6) -0.006(5)
C18 0.048(7) 0.062(8) 0.044(7) -0.008(6) 0.010(6) 0.009(5)
C31 0.052(7) 0.062(8) 0.043(7) 0.001(5) 0.011(6) -0.003(5)
C45 0.071(8) 0.058(7) 0.029(6) -0.001(5) 0.026(6) 0.003(6)
C37 0.040(6) 0.053(7) 0.058(8) 0.004(6) 0.015(6) 0.004(5)
C35 0.071(9) 0.041(7) 0.073(10) 0.010(6) -0.001(8) 0.006(6)
C10 0.046(7) 0.077(9) 0.063(9) -0.006(7) 0.027(7) -0.008(6)
C28 0.095(11) 0.074(10) 0.049(8) -0.006(7) 0.026(8) -0.046(8)
C30 0.083(10) 0.084(10) 0.019(6) -0.009(6) 0.002(6) -0.009(7)
C23 0.039(7) 0.098(11) 0.063(9) 0.008(7) 0.026(7) 0.015(6)
C29 0.082(11) 0.084(11) 0.067(11) -0.013(8) 0.021(9) -0.028(8)
C22 0.055(8) 0.087(10) 0.064(10) -0.006(7) 0.035(8) 0.006(6)
C48 0.32(4) 0.66(8) 0.11(2) -0.19(3) -0.12(2) 0.44(5)
Cl3 0.171(9) 0.52(2) 0.206(11) 0.059(13) 0.074(8) 0.126(12)

loop_
_atom_type_symbol
_atom_type_description
_atom_type_scat_dispersion_real
_atom_type_scat_dispersion_imag
_atom_type_scat_source
C C 0.0181 0.0091 'International Tables Vol C Tables 4.2.6.8 and 6.1.1.4'
H H 0.0000 0.0000 'International Tables Vol C Tables 4.2.6.8 and 6.1.1.4'
Cl Cl 0.3639 0.7018 'International Tables Vol C Tables 4.2.6.8 and 6.1.1.4'
N N 0.0311 0.0180 'International Tables Vol C Tables 4.2.6.8 and 6.1.1.4'
O O 0.0492 0.0322 'International Tables Vol C Tables 4.2.6.8 and 6.1.1.4'
P P 0.2955 0.4335 'International Tables Vol C Tables 4.2.6.8 and 6.1.1.4'
Ru Ru 0.0552 3.2960 'International Tables Vol C Tables 4.2.6.8 and 6.1.1.4'

loop_
_geom_angle_atom_site_label_1
_geom_angle_atom_site_label_2
_geom_angle_atom_site_label_3
_geom_angle
_geom_angle_site_symmetry_1
_geom_angle_site_symmetry_3
_geom_angle_publ_flag
P1 Ru1 Cl1 171.38(10) . . ?
P1 Ru1 P2 100.29(10) . . ?
P2 Ru1 Cl1 88.23(9) . . ?
N2 Ru1 Cl1 84.8(2) . . ?
N2 Ru1 P1 93.6(2) . . ?
N2 Ru1 P2 108.7(2) . . ?
N2 Ru1 N1 170.6(3) . . ?
N2 Ru1 N3 77.0(3) . . ?
N1 Ru1 Cl1 97.1(2) . . ?
N1 Ru1 P1 83.2(2) . . ?
N1 Ru1 P2 80.7(2) . . ?
N3 Ru1 Cl1 81.7(3) . . ?
N3 Ru1 P1 89.7(3) . . ?
N3 Ru1 P2 168.0(3) . . ?
N3 Ru1 N1 94.1(3) . . ?
C25 P1 Ru1 102.0(3) . . ?
C25 P1 C26 105.4(5) . . ?
C25 P1 C32 109.6(5) . . ?
C26 P1 Ru1 115.6(4) . . ?
C26 P1 C32 100.2(5) . . ?
C32 P1 Ru1 123.1(3) . . ?
C14 P2 Ru1 127.2(4) . . ?
C8 P2 Ru1 118.4(4) . . ?
C8 P2 C14 101.9(5) . . ?
C8 P2 C7 104.0(5) . . ?
C7 P2 Ru1 103.5(4) . . ?
C7 P2 C14 97.8(5) . . ?
C43 N2 Ru1 116.3(6) . . ?
C43 N2 C47 116.4(9) . . ?
C47 N2 Ru1 127.3(7) . . ?
C20 N1 Ru1 117.7(7) . . ?
C1 N1 Ru1 121.1(7) . . ?
C1 N1 C20 120.0(9) . . ?
C42 N3 Ru1 117.3(6) . . ?
C42 N3 C38 117.5(8) . . ?
C38 N3 Ru1 124.8(7) . . ?
N3 C42 C43 113.5(9) . . ?
N3 C42 C41 122.1(8) . . ?
C41 C42 C43 124.4(9) . . ?
N2 C43 C42 115.7(9) . . ?
N2 C43 C44 122.9(9) . . ?
C44 C43 C42 121.4(9) . . ?
C32 C33 H33 119.4 . . ?
C32 C33 C34 121.2(12) . . ?
C34 C33 H33 119.4 . . ?
C20 C25 P1 116.1(6) . . ?
C24 C25 P1 123.0(9) . . ?
C24 C25 C20 120.8(9) . . ?
C42 C41 H41 121.0 . . ?
C40 C41 C42 118.0(10) . . ?
C40 C41 H41 121.0 . . ?
C25 C20 N1 116.8(8) . . ?
C21 C20 N1 126.7(11) . . ?
C21 C20 C25 116.4(9) . . ?
C3 C2 C1 114.3(10) . . ?
C7 C2 C1 126.9(11) . . ?
C7 C2 C3 118.4(10) . . ?
C27 C26 P1 121.2(9) . . ?
C31 C26 P1 120.6(9) . . ?
C31 C26 C27 118.1(11) . . ?
C43 C44 H44 120.9 . . ?
C45 C44 C43 118.2(10) . . ?
C45 C44 H44 120.9 . . ?
O1 C1 N1 125.4(10) . . ?
O1 C1 C2 115.3(11) . . ?
N1 C1 C2 119.2(9) . . ?
C25 C24 H24 120.4 . . ?
C23 C24 C25 119.2(12) . . ?
C23 C24 H24 120.4 . . ?
C15 C14 P2 121.2(8) . . ?
C19 C14 P2 121.1(9) . . ?
C19 C14 C15 117.7(10) . . ?
N3 C38 H38 119.0 . . ?
C39 C38 N3 121.9(10) . . ?
C39 C38 H38 119.0 . . ?
C33 C32 P1 123.6(9) . . ?
C33 C32 C37 118.7(11) . . ?
C37 C32 P1 117.6(8) . . ?
C9 C8 P2 119.8(9) . . ?
C9 C8 C13 117.4(10) . . ?
C13 C8 P2 122.2(8) . . ?
C14 C15 H15 119.0 . . ?
C16 C15 C14 121.9(11) . . ?
C16 C15 H15 119.0 . . ?
C20 C21 H21 118.6 . . ?
C20 C21 C22 122.9(13) . . ?
C22 C21 H21 118.6 . . ?
C37 C36 H36 120.9 . . ?
C37 C36 C35 118.1(12) . . ?
C35 C36 H36 120.9 . . ?
C47 C46 H46 120.2 . . ?
C45 C46 H46 120.2 . . ?
C45 C46 C47 119.5(11) . . ?
C15 C16 H16 119.3 . . ?
C15 C16 C17 121.4(12) . . ?
C17 C16 H16 119.3 . . ?
C7 C6 H6 118.5 . . ?
C5 C6 H6 118.5 . . ?
C5 C6 C7 123.0(11) . . ?
N2 C47 C46 123.3(10) . . ?
N2 C47 H47 118.3 . . ?
C46 C47 H47 118.3 . . ?
C8 C9 H9 119.8 . . ?
C10 C9 C8 120.5(12) . . ?
C10 C9 H9 119.8 . . ?
C2 C3 H3 119.4 . . ?
C4 C3 C2 121.2(11) . . ?
C4 C3 H3 119.4 . . ?
C8 C13 H13 120.2 . . ?
C12 C13 C8 119.5(12) . . ?
C12 C13 H13 120.2 . . ?
C16 C17 H17 120.9 . . ?
C16 C17 C18 118.3(11) . . ?
C18 C17 H17 120.9 . . ?
C33 C34 H34 120.3 . . ?
C33 C34 C35 119.3(11) . . ?
C35 C34 H34 120.3 . . ?
C13 C12 H12 118.5 . . ?
C11 C12 C13 122.9(12) . . ?
C11 C12 H12 118.5 . . ?
C2 C7 P2 120.5(9) . . ?
C2 C7 C6 118.9(11) . . ?
C6 C7 P2 120.7(8) . . ?
C6 C5 H5 121.4 . . ?
C6 C5 C4 117.3(12) . . ?
C4 C5 H5 121.4 . . ?
C3 C4 C5 121.2(12) . . ?
C3 C4 H4 119.4 . . ?
C5 C4 H4 119.4 . . ?
C12 C11 H11 121.0 . . ?
C12 C11 C10 117.9(11) . . ?
C10 C11 H11 121.0 . . ?
C14 C19 H19 119.2 . . ?
C18 C19 C14 121.5(12) . . ?
C18 C19 H19 119.2 . . ?
C41 C40 H40 120.3 . . ?
C39 C40 C41 119.3(11) . . ?
C39 C40 H40 120.3 . . ?
C38 C39 H39 119.5 . . ?
C40 C39 C38 121.0(11) . . ?
C40 C39 H39 119.5 . . ?
C26 C27 H27 120.1 . . ?
C26 C27 C28 119.8(11) . . ?
C28 C27 H27 120.1 . . ?
C17 C18 H18 120.4 . . ?
C19 C18 C17 119.1(11) . . ?
C19 C18 H18 120.4 . . ?
C26 C31 H31 118.8 . . ?
C26 C31 C30 122.5(12) . . ?
C30 C31 H31 118.8 . . ?
C44 C45 H45 120.2 . . ?
C46 C45 C44 119.6(10) . . ?
C46 C45 H45 120.2 . . ?
C32 C37 H37 118.9 . . ?
C36 C37 C32 122.1(11) . . ?
C36 C37 H37 118.9 . . ?
C36 C35 C34 120.5(12) . . ?
C36 C35 H35 119.7 . . ?
C34 C35 H35 119.7 . . ?
C9 C10 C11 121.5(12) . . ?
C9 C10 H10 119.2 . . ?
C11 C10 H10 119.2 . . ?
C27 C28 H28 119.6 . . ?
C29 C28 C27 120.9(12) . . ?
C29 C28 H28 119.6 . . ?
C31 C30 H30 121.5 . . ?
C29 C30 C31 117.0(12) . . ?
C29 C30 H30 121.5 . . ?
C24 C23 H23 120.4 . . ?
C22 C23 C24 119.3(11) . . ?
C22 C23 H23 120.4 . . ?
C28 C29 C30 121.6(13) . . ?
C28 C29 H29 119.2 . . ?
C30 C29 H29 119.2 . . ?
C21 C22 H22 119.3 . . ?
C23 C22 C21 121.4(12) . . ?
C23 C22 H22 119.3 . . ?
Cl2 C48 H48A 111.8 . . ?
Cl2 C48 H48B 111.8 . . ?
H48A C48 H48B 109.5 . . ?
Cl3 C48 Cl2 100(2) . . ?
Cl3 C48 H48A 111.8 . . ?
Cl3 C48 H48B 111.8 . . ?

loop_
_geom_bond_atom_site_label_1
_geom_bond_atom_site_label_2
_geom_bond_distance
_geom_bond_site_symmetry_2
_geom_bond_publ_flag
Ru1 Cl1 2.482(2) . ?
Ru1 P1 2.218(3) . ?
Ru1 P2 2.282(3) . ?
Ru1 N2 2.073(8) . ?
Ru1 N1 2.120(8) . ?
Ru1 N3 2.092(8) . ?
P1 C25 1.811(10) . ?
P1 C26 1.821(12) . ?
P1 C32 1.849(12) . ?
P2 C14 1.862(11) . ?
P2 C8 1.832(11) . ?
P2 C7 1.843(12) . ?
N2 C43 1.356(13) . ?
N2 C47 1.361(12) . ?
O1 C1 1.246(13) . ?
N1 C20 1.427(12) . ?
N1 C1 1.333(15) . ?
N3 C42 1.346(12) . ?
N3 C38 1.368(13) . ?
Cl2 C48 2.05(5) . ?
C42 C43 1.466(13) . ?
C42 C41 1.398(14) . ?
C43 C44 1.431(14) . ?
C33 H33 0.9300 . ?
C33 C32 1.343(15) . ?
C33 C34 1.372(17) . ?
C25 C20 1.419(15) . ?
C25 C24 1.407(14) . ?
C41 H41 0.9300 . ?
C41 C40 1.394(15) . ?
C20 C21 1.365(14) . ?
C2 C1 1.518(14) . ?
C2 C3 1.397(17) . ?
C2 C7 1.389(15) . ?
C26 C27 1.396(15) . ?
C26 C31 1.387(16) . ?
C44 H44 0.9300 . ?
C44 C45 1.387(14) . ?
C24 H24 0.9300 . ?
C24 C23 1.390(17) . ?
C14 C15 1.383(16) . ?
C14 C19 1.379(16) . ?
C38 H38 0.9300 . ?
C38 C39 1.359(15) . ?
C32 C37 1.383(15) . ?
C8 C9 1.403(15) . ?
C8 C13 1.414(15) . ?
C15 H15 0.9300 . ?
C15 C16 1.353(16) . ?
C21 H21 0.9300 . ?
C21 C22 1.365(16) . ?
C36 H36 0.9300 . ?
C36 C37 1.367(16) . ?
C36 C35 1.370(17) . ?
C46 H46 0.9300 . ?
C46 C47 1.405(15) . ?
C46 C45 1.360(16) . ?
C16 H16 0.9300 . ?
C16 C17 1.357(18) . ?
C6 H6 0.9300 . ?
C6 C7 1.406(17) . ?
C6 C5 1.371(17) . ?
C47 H47 0.9300 . ?
C9 H9 0.9300 . ?
C9 C10 1.379(16) . ?
C3 H3 0.9300 . ?
C3 C4 1.382(17) . ?
C13 H13 0.9300 . ?
C13 C12 1.378(16) . ?
C17 H17 0.9300 . ?
C17 C18 1.430(18) . ?
C34 H34 0.9300 . ?
C34 C35 1.387(19) . ?
C12 H12 0.9300 . ?
C12 C11 1.358(19) . ?
C5 H5 0.9300 . ?
C5 C4 1.387(17) . ?
C4 H4 0.9300 . ?
C11 H11 0.9300 . ?
C11 C10 1.384(19) . ?
C19 H19 0.9300 . ?
C19 C18 1.374(16) . ?
C40 H40 0.9300 . ?
C40 C39 1.339(16) . ?
C39 H39 0.9300 . ?
C27 H27 0.9300 . ?
C27 C28 1.403(17) . ?
C18 H18 0.9300 . ?
C31 H31 0.9300 . ?
C31 C30 1.409(17) . ?
C45 H45 0.9300 . ?
C37 H37 0.9300 . ?
C35 H35 0.9300 . ?
C10 H10 0.9300 . ?
C28 H28 0.9300 . ?
C28 C29 1.349(19) . ?
C30 H30 0.9300 . ?
C30 C29 1.40(2) . ?
C23 H23 0.9300 . ?
C23 C22 1.36(2) . ?
C29 H29 0.9300 . ?
C22 H22 0.9300 . ?
C48 H48A 0.9700 . ?
C48 H48B 0.9700 . ?
C48 Cl3 1.59(2) . ?

loop_
_geom_torsion_atom_site_label_1
_geom_torsion_atom_site_label_2
_geom_torsion_atom_site_label_3
_geom_torsion_atom_site_label_4
_geom_torsion
_geom_torsion_site_symmetry_1
_geom_torsion_site_symmetry_2
_geom_torsion_site_symmetry_3
_geom_torsion_site_symmetry_4
_geom_torsion_publ_flag
Ru1 P1 C25 C20 13.2(9) . . . . ?
Ru1 P1 C25 C24 -169.0(9) . . . . ?
Ru1 P1 C26 C27 86.9(9) . . . . ?
Ru1 P1 C26 C31 -89.3(10) . . . . ?
Ru1 P1 C32 C33 -137.3(9) . . . . ?
Ru1 P1 C32 C37 40.8(11) . . . . ?
Ru1 P2 C14 C15 -173.9(8) . . . . ?
Ru1 P2 C14 C19 8.1(13) . . . . ?
Ru1 P2 C8 C9 -64.6(10) . . . . ?
Ru1 P2 C8 C13 105.8(9) . . . . ?
Ru1 P2 C7 C2 -34.8(9) . . . . ?
Ru1 P2 C7 C6 145.3(8) . . . . ?
Ru1 N2 C43 C42 -4.1(11) . . . . ?
Ru1 N2 C43 C44 175.7(8) . . . . ?
Ru1 N2 C47 C46 -174.5(8) . . . . ?
Ru1 N1 C20 C25 -16.1(12) . . . . ?
Ru1 N1 C20 C21 168.3(10) . . . . ?
Ru1 N1 C1 O1 -142.6(9) . . . . ?
Ru1 N1 C1 C2 41.4(12) . . . . ?
Ru1 N3 C42 C43 -2.6(11) . . . . ?
Ru1 N3 C42 C41 176.6(8) . . . . ?
Ru1 N3 C38 C39 -174.4(9) . . . . ?
P1 C25 C20 N1 0.5(13) . . . . ?
P1 C25 C20 C21 176.6(9) . . . . ?
P1 C25 C24 C23 -177.2(10) . . . . ?
P1 C26 C27 C28 -175.6(10) . . . . ?
P1 C26 C31 C30 176.1(10) . . . . ?
P1 C32 C37 C36 179.4(10) . . . . ?
P2 C14 C15 C16 -176.5(10) . . . . ?
P2 C14 C19 C18 177.3(10) . . . . ?
P2 C8 C9 C10 176.7(10) . . . . ?
P2 C8 C13 C12 -175.5(9) . . . . ?
N2 C43 C44 C45 1.1(16) . . . . ?
N1 C20 C21 C22 176.1(12) . . . . ?
N3 C42 C43 N2 4.3(13) . . . . ?
N3 C42 C43 C44 -175.4(9) . . . . ?
N3 C42 C41 C40 -4.3(17) . . . . ?
N3 C38 C39 C40 1(2) . . . . ?
C42 N3 C38 C39 -1.5(16) . . . . ?
C42 C43 C44 C45 -179.1(10) . . . . ?
C42 C41 C40 C39 3.6(18) . . . . ?
C43 N2 C47 C46 3.4(15) . . . . ?
C43 C42 C41 C40 174.9(10) . . . . ?
C43 C44 C45 C46 -0.6(18) . . . . ?
C33 C32 C37 C36 -2.3(19) . . . . ?
C33 C34 C35 C36 -1(2) . . . . ?
C25 P1 C26 C27 -24.9(11) . . . . ?
C25 P1 C26 C31 158.9(10) . . . . ?
C25 P1 C32 C33 -17.6(12) . . . . ?
C25 P1 C32 C37 160.5(9) . . . . ?
C25 C20 C21 C22 0.4(19) . . . . ?
C25 C24 C23 C22 1(2) . . . . ?
C41 C42 C43 N2 -174.9(10) . . . . ?
C41 C42 C43 C44 5.4(16) . . . . ?
C41 C40 C39 C38 -2(2) . . . . ?
C20 N1 C1 O1 24.5(15) . . . . ?
C20 N1 C1 C2 -151.5(9) . . . . ?
C20 C25 C24 C23 0.5(18) . . . . ?
C20 C21 C22 C23 1(2) . . . . ?
C2 C3 C4 C5 1.4(17) . . . . ?
C26 P1 C25 C20 134.3(9) . . . . ?
C26 P1 C25 C24 -47.9(11) . . . . ?
C26 P1 C32 C33 92.9(11) . . . . ?
C26 P1 C32 C37 -88.9(10) . . . . ?
C26 C27 C28 C29 -2(2) . . . . ?
C26 C31 C30 C29 1(2) . . . . ?
C1 N1 C20 C25 176.4(10) . . . . ?
C1 N1 C20 C21 0.7(16) . . . . ?
C1 C2 C3 C4 -171.5(10) . . . . ?
C1 C2 C7 P2 -11.5(14) . . . . ?
C1 C2 C7 C6 168.4(10) . . . . ?
C24 C25 C20 N1 -177.3(10) . . . . ?
C24 C25 C20 C21 -1.3(17) . . . . ?
C24 C23 C22 C21 -2(2) . . . . ?
C14 P2 C8 C9 150.8(10) . . . . ?
C14 P2 C8 C13 -38.9(11) . . . . ?
C14 P2 C7 C2 96.5(9) . . . . ?
C14 P2 C7 C6 -83.3(9) . . . . ?
C14 C15 C16 C17 -2(2) . . . . ?
C14 C19 C18 C17 0.5(19) . . . . ?
C38 N3 C42 C43 -176.1(9) . . . . ?
C38 N3 C42 C41 3.2(15) . . . . ?
C32 P1 C25 C20 -118.7(9) . . . . ?
C32 P1 C25 C24 59.1(11) . . . . ?
C32 P1 C26 C27 -138.6(10) . . . . ?
C32 P1 C26 C31 45.2(10) . . . . ?
C32 C33 C34 C35 0(2) . . . . ?
C8 P2 C14 C15 -33.6(11) . . . . ?
C8 P2 C14 C19 148.4(10) . . . . ?
C8 P2 C7 C2 -159.1(8) . . . . ?
C8 P2 C7 C6 21.0(10) . . . . ?
C8 C9 C10 C11 -4(2) . . . . ?
C8 C13 C12 C11 2(2) . . . . ?
C15 C14 C19 C18 -0.7(18) . . . . ?
C15 C16 C17 C18 2(2) . . . . ?
C16 C17 C18 C19 -1(2) . . . . ?
C6 C5 C4 C3 -1.7(17) . . . . ?
C47 N2 C43 C42 177.8(9) . . . . ?
C47 N2 C43 C44 -2.5(14) . . . . ?
C47 C46 C45 C44 1.4(19) . . . . ?
C9 C8 C13 C12 -4.9(17) . . . . ?
C3 C2 C1 O1 9.5(13) . . . . ?
C3 C2 C1 N1 -174.2(9) . . . . ?
C3 C2 C7 P2 176.8(8) . . . . ?
C3 C2 C7 C6 -3.3(15) . . . . ?
C13 C8 C9 C10 5.9(17) . . . . ?
C13 C12 C11 C10 0(2) . . . . ?
C34 C33 C32 P1 179.7(9) . . . . ?
C34 C33 C32 C37 1.5(19) . . . . ?
C12 C11 C10 C9 1(2) . . . . ?
C7 P2 C14 C15 72.6(11) . . . . ?
C7 P2 C14 C19 -105.4(11) . . . . ?
C7 P2 C8 C9 49.6(10) . . . . ?
C7 P2 C8 C13 -140.1(9) . . . . ?
C7 C2 C1 O1 -162.5(10) . . . . ?
C7 C2 C1 N1 13.9(15) . . . . ?
C7 C2 C3 C4 1.2(16) . . . . ?
C7 C6 C5 C4 -0.6(17) . . . . ?
C5 C6 C7 P2 -177.0(9) . . . . ?
C5 C6 C7 C2 3.1(17) . . . . ?
C19 C14 C15 C16 1.5(18) . . . . ?
C27 C26 C31 C30 -0.2(19) . . . . ?
C27 C28 C29 C30 4(3) . . . . ?
C31 C26 C27 C28 0.6(18) . . . . ?
C31 C30 C29 C28 -3(2) . . . . ?
C45 C46 C47 N2 -3.0(18) . . . . ?
C37 C36 C35 C34 0(2) . . . . ?
C35 C36 C37 C32 2(2) . . . . ?

loop_
_smtbx_masks_void_nr
_smtbx_masks_void_average_x
_smtbx_masks_void_average_y
_smtbx_masks_void_average_z
_smtbx_masks_void_volume
_smtbx_masks_void_count_electrons
_smtbx_masks_void_content
1 0.000 0.500 -0.544 920.0 230.3 '4 ?'
2 0.500 0.000 -0.870 920.0 230.3 '4 ?'
